data_4131799
loop_
_publ_author_name
'Torre, Cristina de la'
'Toscani, Anita'
'Mar\'in-Hern\'andez, Cristina'
'Robson, Jonathan A.'
'Terencio, Mar\'ia Carmen'
'White, Andrew J. P.'
'Alcaraz, Mar\'ia Jos\'e'
'Wilton-Ely, James D E T'
'Mart\'inez-M\'a\~nez, Ram\'on'
'Sancen\'on, F\'elix'

_publ_section_title
;
 Ex Vivo Tracking of Endogenous CO with a Ruthenium(II) Complex.
;
_journal_issue 51
_journal_name_full 'Journal of the American Chemical Society'
_journal_page_first 18484
_journal_page_last 18487
_journal_paper_doi 10.1021/jacs.7b11158
_journal_volume 139
_journal_year 2017
_chemical_formula_moiety 'C63 H47 Cl N2 O P2 Ru S2, 3(C H2 Cl2)'
_chemical_formula_sum 'C66 H53 Cl7 N2 O P2 Ru S2'
_chemical_formula_weight 1365.38
_space_group_crystal_system triclinic
_space_group_IT_number 2
_space_group_name_Hall '-P 1'
_space_group_name_H-M_alt 'P -1'
_atom_sites_solution_hydrogens geom
_audit_creation_method SHELXL-2014/7
_cell_angle_alpha 76.557(3)
_cell_angle_beta 82.335(2)
_cell_angle_gamma 85.440(3)
_cell_formula_units_Z 2
_cell_length_a 12.1009(4)
_cell_length_b 14.7925(6)
_cell_length_c 17.7731(5)
_cell_measurement_reflns_used 9149
_cell_measurement_temperature 173(2)
_cell_measurement_theta_max 73.5830
_cell_measurement_theta_min 3.0950
_cell_volume 3062.73(19)
_computing_cell_refinement 'CrysAlisPro, Agilent Technologies'
_computing_data_collection 'CrysAlisPro, Agilent Technologies'
_computing_data_reduction 'CrysAlisPro, Agilent Technologies'
_computing_molecular_graphics 'Bruker SHELXTL'
_computing_publication_material 'CIFTAB-2014 (Sheldrick, 2014)'
_computing_structure_refinement 'SHELXL-2014/7 (Sheldrick, 2014)'
_computing_structure_solution 'SHELXS-2013 (Sheldrick, 2013)'
_diffrn_ambient_temperature 173(2)
_diffrn_detector_area_resol_mean 10.4115
_diffrn_measured_fraction_theta_full 0.983
_diffrn_measured_fraction_theta_max 0.947
_diffrn_measurement_device_type 'Agilent Xcalibur PX Ultra A'
_diffrn_measurement_method 'omega scans'
_diffrn_radiation_type CuK\a
_diffrn_radiation_wavelength 1.54184
_diffrn_reflns_av_R_equivalents 0.0248
_diffrn_reflns_av_unetI/netI 0.0416
_diffrn_reflns_Laue_measured_fraction_full 0.983
_diffrn_reflns_Laue_measured_fraction_max 0.947
_diffrn_reflns_limit_h_max 15
_diffrn_reflns_limit_h_min -14
_diffrn_reflns_limit_k_max 16
_diffrn_reflns_limit_k_min -18
_diffrn_reflns_limit_l_max 13
_diffrn_reflns_limit_l_min -21
_diffrn_reflns_number 18294
_diffrn_reflns_point_group_measured_fraction_full 0.983
_diffrn_reflns_point_group_measured_fraction_max 0.947
_diffrn_reflns_theta_full 67.684
_diffrn_reflns_theta_max 73.762
_diffrn_reflns_theta_min 2.574
_diffrn_source 'Enhance Ultra (Cu) X-ray Source'
_exptl_absorpt_coefficient_mu 6.367
_exptl_absorpt_correction_T_max 0.592
_exptl_absorpt_correction_T_min 0.285
_exptl_absorpt_correction_type analytical
_exptl_absorpt_process_details
; 
CrysAlisPro, Agilent Technologies, 
Version 1.171.37.33a (release 28-03-2014 CrysAlis171 .NET) 
(compiled Mar 28 2014,12:25:20) 
Analytical numeric absorption correction using a multifaceted crystal 
model based on expressions derived by R.C. Clark & J.S. Reid. 
(Clark, R. C. & Reid, J. S. (1995). Acta Cryst. A51, 887-897) 
Empirical absorption correction using spherical harmonics, 
implemented in SCALE3 ABSPACK scaling algorithm. 
;
_exptl_crystal_colour Red
_exptl_crystal_density_diffrn 1.481
_exptl_crystal_description blocks
_exptl_crystal_F_000 1392
_exptl_crystal_size_max 0.43
_exptl_crystal_size_mid 0.26
_exptl_crystal_size_min 0.11
_refine_diff_density_max 1.178
_refine_diff_density_min -1.000
_refine_diff_density_rms 0.085
_refine_ls_extinction_method none
_refine_ls_goodness_of_fit_ref 1.039
_refine_ls_hydrogen_treatment constr
_refine_ls_matrix_type full
_refine_ls_number_parameters 770
_refine_ls_number_reflns 11722
_refine_ls_number_restraints 171
_refine_ls_restrained_S_all 1.046
_refine_ls_R_factor_all 0.0496
_refine_ls_R_factor_gt 0.0433
_refine_ls_shift/su_max 0.001
_refine_ls_shift/su_mean 0.000
_refine_ls_structure_factor_coef Fsqd
_refine_ls_weighting_details 'w=1/[\s^2^(Fo^2^)+(0.0643P)^2^+3.0700P] where P=(Fo^2^+2Fc^2^)/3'
_refine_ls_weighting_scheme calc
_refine_ls_wR_factor_gt 0.1154
_refine_ls_wR_factor_ref 0.1210
_reflns_Friedel_coverage 0.000
_reflns_number_gt 10263
_reflns_number_total 11722
_reflns_threshold_expression 'I > 2\s(I)'
_cod_data_source_file ja7b11158_si_002.cif
_cod_data_source_block 7
_cod_original_cell_volume 3062.73(18)
_cod_database_code 4131799
_shelx_shelxl_version_number 2014/7
_shelx_space_group_comment
; 
The symmetry employed for this shelxl refinement is uniquely defined 
by the following loop, which should always be used as a source of 
symmetry information in preference to the above space-group names. 
They are only intended as comments. 
;

loop_
_space_group_symop_operation_xyz
'x, y, z'
'-x, -y, -z'

loop_
_atom_site_label
_atom_site_type_symbol
_atom_site_fract_x
_atom_site_fract_y
_atom_site_fract_z
_atom_site_U_iso_or_equiv
_atom_site_adp_type
_atom_site_occupancy
_atom_site_site_symmetry_order
_atom_site_calc_flag
_atom_site_refinement_flags_posn
_atom_site_refinement_flags_adp
_atom_site_refinement_flags_occupancy
_atom_site_disorder_assembly
_atom_site_disorder_group
Ru1 Ru 0.23517(2) 0.36316(2) 0.26012(2) 0.02135(8) Uani 1 1 d . . . . .
Cl1 Cl 0.37402(6) 0.28653(5) 0.17745(4) 0.03115(16) Uani 1 1 d . . . . .
P1 P 0.34514(6) 0.30319(5) 0.36533(4) 0.02524(15) Uani 1 1 d . . . . .
P2 P 0.13277(6) 0.43165(5) 0.15089(4) 0.02241(15) Uani 1 1 d . . . . .
C1 C 0.3266(2) 0.4801(2) 0.22554(17) 0.0247(6) Uani 1 1 d . . . . .
H1A H 0.3742 0.4815 0.1783 0.030 Uiso 1 1 calc R U . . .
C2 C 0.3340(3) 0.5545(2) 0.25478(18) 0.0289(6) Uani 1 1 d . . . . .
H2A H 0.2877 0.5591 0.3014 0.035 Uiso 1 1 calc R U . . .
C3 C 0.4101(3) 0.6301(2) 0.21865(19) 0.0288(6) Uani 1 1 d . . . . .
C4 C 0.4382(3) 0.6544(2) 0.13980(19) 0.0310(6) Uani 1 1 d . . . . .
H4A H 0.4048 0.6235 0.1080 0.037 Uiso 1 1 calc R U . . .
C5 C 0.5155(3) 0.7240(2) 0.1030(2) 0.0320(6) Uani 1 1 d . . . . .
C6 C 0.5424(3) 0.7461(3) 0.0215(2) 0.0395(8) Uani 1 1 d . . . . .
H6A H 0.5096 0.7136 -0.0094 0.047 Uiso 1 1 calc R U . . .
C7 C 0.6154(4) 0.8139(3) -0.0138(2) 0.0491(9) Uani 1 1 d . . . . .
H7A H 0.6337 0.8276 -0.0688 0.059 Uiso 1 1 calc R U . . .
C8 C 0.6629(4) 0.8630(3) 0.0313(3) 0.0532(10) Uani 1 1 d . . . . .
H8A H 0.7135 0.9099 0.0068 0.064 Uiso 1 1 calc R U . . .
C9 C 0.6367(3) 0.8436(3) 0.1104(3) 0.0457(9) Uani 1 1 d . . . . .
H9A H 0.6694 0.8777 0.1401 0.055 Uiso 1 1 calc R U . . .
C10 C 0.5623(3) 0.7741(2) 0.1490(2) 0.0348(7) Uani 1 1 d . . . . .
C11 C 0.5306(3) 0.7532(2) 0.2324(2) 0.0341(7) Uani 1 1 d . . . . .
C12 C 0.5705(3) 0.8038(3) 0.2809(3) 0.0477(9) Uani 1 1 d . . . . .
H12A H 0.6200 0.8522 0.2584 0.057 Uiso 1 1 calc R U . . .
C13 C 0.5388(4) 0.7842(3) 0.3601(3) 0.0538(11) Uani 1 1 d . . . . .
H13A H 0.5649 0.8200 0.3915 0.065 Uiso 1 1 calc R U . . .
C14 C 0.4688(4) 0.7124(3) 0.3941(2) 0.0517(10) Uani 1 1 d . . . . .
H14A H 0.4482 0.6982 0.4489 0.062 Uiso 1 1 calc R U . . .
C15 C 0.4290(3) 0.6613(3) 0.3486(2) 0.0407(8) Uani 1 1 d . . . . .
H15A H 0.3818 0.6118 0.3727 0.049 Uiso 1 1 calc R U . . .
C16 C 0.4568(3) 0.6810(2) 0.26704(19) 0.0308(6) Uani 1 1 d . . . . .
N21 N 0.1516(2) 0.22828(17) 0.28431(15) 0.0266(5) Uani 1 1 d . . . . .
S22 S 0.18002(7) 0.15430(5) 0.22765(5) 0.03305(17) Uani 1 1 d . . . . .
N23 N 0.0957(3) 0.0748(2) 0.27270(18) 0.0371(6) Uani 1 1 d . . . . .
C24 C 0.0410(3) 0.1025(2) 0.3345(2) 0.0331(7) Uani 1 1 d . . . . .
C25 C -0.0401(3) 0.0533(2) 0.3915(2) 0.0373(7) Uani 1 1 d . . . . .
H25A H -0.0642 -0.0043 0.3865 0.045 Uiso 1 1 calc R U . . .
C26 C -0.0824(3) 0.0899(2) 0.4532(2) 0.0368(7) Uani 1 1 d . . . . .
H26A H -0.1351 0.0561 0.4920 0.044 Uiso 1 1 calc R U . . .
C27 C -0.0503(3) 0.1780(2) 0.46184(19) 0.0308(6) Uani 1 1 d . . . . .
C28 C 0.0244(3) 0.2283(2) 0.40534(18) 0.0283(6) Uani 1 1 d . . . . .
H28A H 0.0436 0.2879 0.4093 0.034 Uiso 1 1 calc R U . . .
C29 C 0.0723(3) 0.1912(2) 0.34182(18) 0.0277(6) Uani 1 1 d . . . . .
C30 C -0.0945(3) 0.2126(2) 0.5317(2) 0.0340(7) Uani 1 1 d . . . . .
C31 C -0.1402(3) 0.1589(3) 0.6009(2) 0.0418(8) Uani 1 1 d . . . . .
H31A H -0.1527 0.0947 0.6084 0.050 Uiso 1 1 calc R U . . .
S32 S -0.17205(9) 0.22040(9) 0.67209(6) 0.0551(3) Uani 1 1 d . . . . .
C33 C -0.1293(3) 0.3201(3) 0.6108(3) 0.0487(9) Uani 1 1 d . . . . .
H33A H -0.1324 0.3784 0.6249 0.058 Uiso 1 1 calc R U . . .
C34 C -0.0892(3) 0.3064(3) 0.5378(2) 0.0431(8) Uani 1 1 d . . . . .
H34A H -0.0610 0.3546 0.4960 0.052 Uiso 1 1 calc R U . . .
C35 C 0.1380(3) 0.4213(2) 0.32351(18) 0.0287(6) Uani 1 1 d . . . . .
O35 O 0.0804(2) 0.45928(17) 0.36390(14) 0.0374(5) Uani 1 1 d . . . . .
C36 C 0.3400(3) 0.1770(2) 0.4072(2) 0.0339(7) Uani 1 1 d . . . . .
C37 C 0.3189(3) 0.1371(3) 0.4869(2) 0.0444(9) Uani 1 1 d . . . . .
H37A H 0.2974 0.1753 0.5231 0.053 Uiso 1 1 calc R U . . .
C38 C 0.3297(4) 0.0403(3) 0.5127(3) 0.0584(12) Uani 1 1 d . . . . .
H38A H 0.3164 0.0130 0.5668 0.070 Uiso 1 1 calc R U . . .
C39 C 0.3592(4) -0.0156(3) 0.4609(3) 0.0568(12) Uani 1 1 d . . . . .
H39A H 0.3663 -0.0811 0.4793 0.068 Uiso 1 1 calc R U . . .
C40 C 0.3788(3) 0.0233(3) 0.3816(3) 0.0514(10) Uani 1 1 d . . . . .
H40A H 0.3985 -0.0155 0.3456 0.062 Uiso 1 1 calc R U . . .
C41 C 0.3695(3) 0.1190(3) 0.3555(2) 0.0388(8) Uani 1 1 d . . . . .
H41A H 0.3834 0.1456 0.3013 0.047 Uiso 1 1 calc R U . . .
C42 C 0.4980(2) 0.3117(2) 0.34843(18) 0.0284(6) Uani 1 1 d . . . . .
C43 C 0.5528(3) 0.3680(3) 0.2833(2) 0.0439(9) Uani 1 1 d . . . . .
H43A H 0.5119 0.4010 0.2425 0.053 Uiso 1 1 calc R U . . .
C44 C 0.6679(3) 0.3768(3) 0.2770(2) 0.0532(11) Uani 1 1 d . . . . .
H44A H 0.7045 0.4166 0.2324 0.064 Uiso 1 1 calc R U . . .
C45 C 0.7283(3) 0.3284(3) 0.3346(2) 0.0458(9) Uani 1 1 d . . . . .
H45A H 0.8066 0.3343 0.3299 0.055 Uiso 1 1 calc R U . . .
C46 C 0.6753(3) 0.2713(3) 0.3992(2) 0.0472(9) Uani 1 1 d . . . . .
H46A H 0.7169 0.2380 0.4395 0.057 Uiso 1 1 calc R U . . .
C47 C 0.5609(3) 0.2622(3) 0.4059(2) 0.0384(7) Uani 1 1 d . . . . .
H47A H 0.5252 0.2214 0.4503 0.046 Uiso 1 1 calc R U . . .
C48 C 0.3083(3) 0.3591(2) 0.44799(18) 0.0316(6) Uani 1 1 d . . . . .
C49 C 0.3727(3) 0.4287(3) 0.4569(2) 0.0370(7) Uani 1 1 d . . . . .
H49A H 0.4384 0.4444 0.4218 0.044 Uiso 1 1 calc R U . . .
C50 C 0.3425(3) 0.4759(3) 0.5164(2) 0.0459(9) Uani 1 1 d . . . . .
H50A H 0.3867 0.5241 0.5212 0.055 Uiso 1 1 calc R U . . .
C51 C 0.2482(4) 0.4526(3) 0.5685(2) 0.0523(10) Uani 1 1 d . . . . .
H51A H 0.2286 0.4836 0.6099 0.063 Uiso 1 1 calc R U . . .
C52 C 0.1829(4) 0.3843(4) 0.5602(2) 0.0529(10) Uani 1 1 d . . . . .
H52A H 0.1177 0.3687 0.5958 0.064 Uiso 1 1 calc R U . . .
C53 C 0.2121(3) 0.3378(3) 0.4997(2) 0.0437(9) Uani 1 1 d . . . . .
H53A H 0.1660 0.2914 0.4939 0.052 Uiso 1 1 calc R U . . .
C54 C 0.2140(2) 0.4986(2) 0.06377(17) 0.0266(6) Uani 1 1 d . . . . .
C55 C 0.3066(3) 0.4563(2) 0.02774(19) 0.0338(7) Uani 1 1 d . . . . .
H55A H 0.3256 0.3923 0.0470 0.041 Uiso 1 1 calc R U . . .
C56 C 0.3715(3) 0.5073(3) -0.0363(2) 0.0404(8) Uani 1 1 d . . . . .
H56A H 0.4332 0.4774 -0.0614 0.049 Uiso 1 1 calc R U . . .
C57 C 0.3469(3) 0.6009(3) -0.0637(2) 0.0414(8) Uani 1 1 d . . . . .
H57A H 0.3925 0.6359 -0.1066 0.050 Uiso 1 1 calc R U . . .
C58 C 0.2554(3) 0.6430(3) -0.0282(2) 0.0454(9) Uani 1 1 d . . . . .
H58A H 0.2379 0.7074 -0.0468 0.055 Uiso 1 1 calc R U . . .
C59 C 0.1884(3) 0.5922(2) 0.0348(2) 0.0351(7) Uani 1 1 d . . . . .
H59A H 0.1247 0.6218 0.0581 0.042 Uiso 1 1 calc R U . . .
C60 C 0.0186(3) 0.5158(2) 0.16935(17) 0.0278(6) Uani 1 1 d . . . . .
C61 C -0.0865(3) 0.5168(2) 0.14437(19) 0.0321(6) Uani 1 1 d . . . . .
H61A H -0.1018 0.4714 0.1177 0.039 Uiso 1 1 calc R U . . .
C62 C -0.1683(3) 0.5841(3) 0.1585(2) 0.0403(8) Uani 1 1 d . . . . .
H62A H -0.2396 0.5841 0.1417 0.048 Uiso 1 1 calc R U . . .
C63 C -0.1468(3) 0.6510(3) 0.1967(2) 0.0428(8) Uani 1 1 d . . . . .
H63A H -0.2035 0.6964 0.2067 0.051 Uiso 1 1 calc R U . . .
C64 C -0.0428(3) 0.6518(3) 0.2204(2) 0.0417(8) Uani 1 1 d . . . . .
H64A H -0.0275 0.6982 0.2460 0.050 Uiso 1 1 calc R U . . .
C65 C 0.0397(3) 0.5844(2) 0.20661(19) 0.0331(7) Uani 1 1 d . . . . .
H65A H 0.1112 0.5853 0.2229 0.040 Uiso 1 1 calc R U . . .
C66 C 0.0647(3) 0.3436(2) 0.11829(18) 0.0279(6) Uani 1 1 d . . . . .
C67 C -0.0218(3) 0.2976(2) 0.1689(2) 0.0343(7) Uani 1 1 d . . . . .
H67A H -0.0485 0.3169 0.2157 0.041 Uiso 1 1 calc R U . . .
C68 C -0.0691(3) 0.2238(3) 0.1513(2) 0.0446(9) Uani 1 1 d . . . . .
H68A H -0.1284 0.1931 0.1859 0.054 Uiso 1 1 calc R U . . .
C69 C -0.0302(4) 0.1946(3) 0.0834(3) 0.0501(10) Uani 1 1 d . . . . .
H69A H -0.0618 0.1433 0.0720 0.060 Uiso 1 1 calc R U . . .
C70 C 0.0545(4) 0.2401(3) 0.0326(2) 0.0471(9) Uani 1 1 d . . . . .
H70A H 0.0807 0.2205 -0.0141 0.056 Uiso 1 1 calc R U . . .
C71 C 0.1018(3) 0.3150(3) 0.0496(2) 0.0365(7) Uani 1 1 d . . . . .
H71A H 0.1596 0.3466 0.0142 0.044 Uiso 1 1 calc R U . . .
C80 C 0.5935(8) 0.1065(9) 0.1911(5) 0.120(3) Uani 0.782(5) 1 d D U P A 1
H80A H 0.5343 0.0613 0.2012 0.144 Uiso 0.782(5) 1 calc R U P A 1
H80B H 0.5566 0.1694 0.1863 0.144 Uiso 0.782(5) 1 calc R U P A 1
Cl2 Cl 0.6695(3) 0.0833(3) 0.27065(17) 0.1222(12) Uani 0.782(5) 1 d D U P A 1
Cl3 Cl 0.67257(18) 0.10111(14) 0.10376(13) 0.0847(7) Uani 0.782(5) 1 d D U P A 1
C80' C 0.624(4) 0.134(3) 0.1675(15) 0.114(6) Uiso 0.218(5) 1 d D U P A 2
H80C H 0.6924 0.1287 0.1309 0.136 Uiso 0.218(5) 1 calc R U P A 2
H80D H 0.5872 0.1965 0.1502 0.136 Uiso 0.218(5) 1 calc R U P A 2
Cl2' Cl 0.6589(11) 0.1210(8) 0.2611(7) 0.094(3) Uiso 0.218(5) 1 d D U P A 2
Cl3' Cl 0.5341(12) 0.0472(11) 0.1694(8) 0.149(5) Uiso 0.218(5) 1 d D U P A 2
C85 C 0.0649(6) 0.0637(5) 0.7825(5) 0.099(2) Uani 1 1 d . . . . .
H85A H -0.0161 0.0771 0.7798 0.119 Uiso 1 1 calc R U . . .
H85B H 0.0816 -0.0019 0.7790 0.119 Uiso 1 1 calc R U . . .
Cl4 Cl 0.13791(12) 0.13539(11) 0.70189(12) 0.0896(5) Uani 1 1 d . . . . .
Cl5 Cl 0.09516(16) 0.07569(14) 0.87271(14) 0.1073(6) Uani 1 1 d . . . . .
C90 C 0.3198(6) 0.8875(6) 0.1212(6) 0.067(2) Uani 0.679(3) 1 d D U P B 1
H90A H 0.3306 0.8234 0.1524 0.080 Uiso 0.679(3) 1 calc R U P B 1
H90B H 0.3787 0.8971 0.0762 0.080 Uiso 0.679(3) 1 calc R U P B 1
Cl6 Cl 0.3316(3) 0.96699(16) 0.17818(16) 0.0865(7) Uani 0.679(3) 1 d D U P B 1
Cl7 Cl 0.1884(2) 0.9012(3) 0.08763(19) 0.1113(11) Uani 0.679(3) 1 d D U P B 1
C90' C 0.306(3) 0.898(3) 0.093(2) 0.097(6) Uiso 0.185(3) 1 d D U P C 2
H90C H 0.3734 0.8558 0.1011 0.116 Uiso 0.185(3) 1 calc R U P C 2
H90D H 0.3203 0.9411 0.0411 0.116 Uiso 0.185(3) 1 calc R U P C 2
Cl6' Cl 0.2803(12) 0.9612(8) 0.1657(7) 0.078(3) Uiso 0.185(3) 1 d D U P C 2
Cl7' Cl 0.1900(11) 0.8316(10) 0.0938(8) 0.113(3) Uiso 0.185(3) 1 d D U P C 2
C90" C 0.296(5) 0.871(3) 0.116(3) 0.087(6) Uiso 0.135(3) 1 d D U P D 3
H90E H 0.2786 0.8120 0.1538 0.105 Uiso 0.135(3) 1 calc R U P D 3
H90F H 0.3776 0.8741 0.1033 0.105 Uiso 0.135(3) 1 calc R U P D 3
Cl6" Cl 0.2389(15) 0.9667(11) 0.1534(9) 0.094(4) Uiso 0.135(3) 1 d D U P D 3
Cl7" Cl 0.2321(15) 0.8785(12) 0.0307(9) 0.113(4) Uiso 0.135(3) 1 d D U P D 3

loop_
_atom_site_aniso_label
_atom_site_aniso_U_11
_atom_site_aniso_U_22
_atom_site_aniso_U_33
_atom_site_aniso_U_23
_atom_site_aniso_U_13
_atom_site_aniso_U_12
Ru1 0.02017(11) 0.02168(11) 0.02198(12) -0.00301(8) -0.00467(8) -0.00174(7)
Cl1 0.0295(3) 0.0311(3) 0.0304(3) -0.0055(3) 0.0002(3) 0.0027(3)
P1 0.0206(3) 0.0307(4) 0.0233(3) -0.0009(3) -0.0066(3) -0.0032(3)
P2 0.0207(3) 0.0234(3) 0.0230(3) -0.0036(3) -0.0055(3) -0.0004(3)
C1 0.0186(13) 0.0289(14) 0.0247(13) -0.0002(11) -0.0046(10) -0.0042(10)
C2 0.0271(14) 0.0293(15) 0.0306(15) -0.0060(12) -0.0054(12) -0.0023(12)
C3 0.0250(14) 0.0269(14) 0.0359(16) -0.0074(12) -0.0084(12) -0.0012(11)
C4 0.0293(15) 0.0291(15) 0.0371(17) -0.0108(13) -0.0058(12) -0.0036(12)
C5 0.0300(15) 0.0266(15) 0.0396(17) -0.0086(13) -0.0028(13) -0.0023(12)
C6 0.0414(19) 0.0338(17) 0.0427(19) -0.0108(14) 0.0031(15) -0.0056(14)
C7 0.056(2) 0.042(2) 0.047(2) -0.0109(17) 0.0109(18) -0.0113(17)
C8 0.046(2) 0.048(2) 0.064(3) -0.0103(19) 0.0083(19) -0.0214(18)
C9 0.040(2) 0.0397(19) 0.059(2) -0.0130(17) -0.0043(17) -0.0137(16)
C10 0.0243(15) 0.0314(16) 0.050(2) -0.0102(14) -0.0060(13) -0.0028(12)
C11 0.0292(15) 0.0309(16) 0.0461(19) -0.0109(14) -0.0143(13) -0.0016(12)
C12 0.047(2) 0.042(2) 0.062(2) -0.0141(18) -0.0205(18) -0.0144(17)
C13 0.068(3) 0.052(2) 0.053(2) -0.0175(19) -0.034(2) -0.009(2)
C14 0.069(3) 0.051(2) 0.040(2) -0.0090(17) -0.0235(19) -0.007(2)
C15 0.048(2) 0.0375(18) 0.0398(18) -0.0075(15) -0.0173(15) -0.0050(15)
C16 0.0285(15) 0.0279(15) 0.0385(17) -0.0079(13) -0.0133(13) 0.0004(12)
N21 0.0266(12) 0.0233(12) 0.0304(13) -0.0039(10) -0.0086(10) -0.0026(9)
S22 0.0363(4) 0.0281(4) 0.0361(4) -0.0098(3) -0.0039(3) -0.0028(3)
N23 0.0396(15) 0.0281(14) 0.0462(16) -0.0110(12) -0.0071(12) -0.0068(11)
C24 0.0360(17) 0.0240(15) 0.0401(17) -0.0048(13) -0.0102(13) -0.0039(12)
C25 0.0335(17) 0.0267(15) 0.051(2) -0.0050(14) -0.0051(14) -0.0100(13)
C26 0.0295(16) 0.0322(16) 0.0454(19) 0.0001(14) -0.0036(14) -0.0098(13)
C27 0.0246(14) 0.0288(15) 0.0373(17) -0.0002(13) -0.0103(12) -0.0008(11)
C28 0.0261(14) 0.0241(14) 0.0342(16) -0.0017(12) -0.0093(12) -0.0027(11)
C29 0.0257(14) 0.0233(14) 0.0334(15) -0.0006(11) -0.0103(12) -0.0026(11)
C30 0.0219(14) 0.0387(17) 0.0392(17) -0.0040(14) -0.0049(12) -0.0009(12)
C31 0.0357(18) 0.0409(19) 0.0437(19) -0.0027(15) 0.0007(15) -0.0009(14)
S32 0.0495(6) 0.0670(7) 0.0438(5) -0.0119(5) 0.0077(4) 0.0022(5)
C33 0.042(2) 0.052(2) 0.055(2) -0.0251(19) 0.0086(17) -0.0027(17)
C34 0.0354(18) 0.0391(19) 0.052(2) -0.0099(16) 0.0051(16) -0.0052(14)
C35 0.0334(16) 0.0228(14) 0.0282(15) -0.0003(12) -0.0046(12) -0.0063(12)
O35 0.0422(13) 0.0322(12) 0.0351(12) -0.0087(10) 0.0037(10) 0.0033(10)
C36 0.0222(14) 0.0386(17) 0.0374(17) 0.0047(14) -0.0117(12) -0.0063(12)
C37 0.0415(19) 0.052(2) 0.0358(18) 0.0089(16) -0.0139(15) -0.0172(16)
C38 0.055(2) 0.058(3) 0.051(2) 0.025(2) -0.0198(19) -0.025(2)
C39 0.042(2) 0.039(2) 0.078(3) 0.021(2) -0.019(2) -0.0102(16)
C40 0.041(2) 0.0356(19) 0.072(3) 0.0002(19) -0.0098(19) -0.0009(15)
C41 0.0312(17) 0.0368(18) 0.0434(19) 0.0027(15) -0.0085(14) 0.0004(13)
C42 0.0219(14) 0.0330(15) 0.0312(15) -0.0071(12) -0.0061(11) -0.0016(11)
C43 0.0276(17) 0.057(2) 0.0389(19) 0.0075(16) -0.0070(14) -0.0026(15)
C44 0.0313(19) 0.070(3) 0.047(2) 0.012(2) -0.0018(16) -0.0110(18)
C45 0.0219(16) 0.066(3) 0.048(2) -0.0085(18) -0.0059(14) -0.0051(16)
C46 0.0284(17) 0.063(2) 0.047(2) 0.0000(18) -0.0158(15) -0.0005(16)
C47 0.0283(16) 0.048(2) 0.0350(17) 0.0010(15) -0.0086(13) -0.0034(14)
C48 0.0255(15) 0.0426(18) 0.0260(15) -0.0034(13) -0.0095(12) -0.0004(12)
C49 0.0367(17) 0.0404(18) 0.0327(17) -0.0047(14) -0.0062(13) -0.0021(14)
C50 0.049(2) 0.051(2) 0.041(2) -0.0162(17) -0.0077(16) -0.0027(17)
C51 0.056(2) 0.066(3) 0.038(2) -0.0213(19) -0.0049(17) 0.003(2)
C52 0.040(2) 0.085(3) 0.0351(19) -0.020(2) 0.0041(15) -0.009(2)
C53 0.0299(17) 0.070(3) 0.0338(17) -0.0142(17) -0.0038(14) -0.0096(16)
C54 0.0243(14) 0.0308(15) 0.0247(14) -0.0026(11) -0.0081(11) -0.0030(11)
C55 0.0324(16) 0.0343(17) 0.0315(16) -0.0021(13) -0.0033(13) 0.0008(13)
C56 0.0330(17) 0.050(2) 0.0339(17) -0.0043(15) -0.0002(14) 0.0000(15)
C57 0.0360(18) 0.051(2) 0.0322(17) 0.0047(15) -0.0035(14) -0.0116(15)
C58 0.045(2) 0.0378(19) 0.045(2) 0.0098(16) -0.0058(16) -0.0046(15)
C59 0.0307(16) 0.0323(16) 0.0368(17) 0.0026(13) -0.0041(13) 0.0001(13)
C60 0.0257(14) 0.0286(15) 0.0261(14) -0.0008(11) -0.0040(11) 0.0027(11)
C61 0.0290(15) 0.0332(16) 0.0332(16) -0.0043(13) -0.0071(12) -0.0003(12)
C62 0.0272(16) 0.0435(19) 0.047(2) -0.0035(16) -0.0100(14) 0.0049(14)
C63 0.0378(19) 0.0390(19) 0.048(2) -0.0083(16) -0.0043(15) 0.0132(15)
C64 0.048(2) 0.0334(17) 0.045(2) -0.0140(15) -0.0099(16) 0.0104(15)
C65 0.0313(16) 0.0311(16) 0.0370(17) -0.0056(13) -0.0112(13) 0.0043(13)
C66 0.0283(14) 0.0257(14) 0.0306(15) -0.0038(12) -0.0114(12) -0.0007(11)
C67 0.0283(15) 0.0352(17) 0.0394(17) -0.0039(14) -0.0107(13) -0.0036(13)
C68 0.0335(18) 0.0404(19) 0.060(2) -0.0026(17) -0.0148(16) -0.0098(15)
C69 0.050(2) 0.0388(19) 0.070(3) -0.0173(19) -0.027(2) -0.0067(17)
C70 0.054(2) 0.046(2) 0.051(2) -0.0240(18) -0.0175(18) -0.0022(17)
C71 0.0388(18) 0.0390(18) 0.0346(17) -0.0118(14) -0.0074(14) -0.0043(14)
C80 0.075(5) 0.125(6) 0.122(6) 0.016(5) 0.014(5) 0.044(5)
Cl2 0.1028(19) 0.147(3) 0.0857(16) 0.0123(18) 0.0220(13) 0.012(2)
Cl3 0.0790(12) 0.0700(11) 0.1041(15) -0.0118(10) -0.0145(10) -0.0140(9)
C85 0.092(5) 0.092(5) 0.128(6) -0.032(4) -0.029(4) -0.042(4)
Cl4 0.0624(7) 0.0712(8) 0.1480(15) -0.0546(9) -0.0037(8) -0.0054(6)
Cl5 0.0857(11) 0.0993(12) 0.1546(17) -0.0385(12) -0.0553(11) -0.0128(9)
C90 0.051(4) 0.081(5) 0.066(4) -0.018(4) -0.012(3) 0.018(4)
Cl6 0.109(2) 0.0577(11) 0.0923(16) -0.0262(11) -0.0026(15) 0.0128(13)
Cl7 0.0637(13) 0.146(3) 0.110(2) 0.0025(18) -0.0163(13) -0.0058(15)

loop_
_atom_type_symbol
_atom_type_description
_atom_type_scat_dispersion_real
_atom_type_scat_dispersion_imag
_atom_type_scat_source
C C 0.0181 0.0091 'International Tables Vol C Tables 4.2.6.8 and 6.1.1.4'
H H 0.0000 0.0000 'International Tables Vol C Tables 4.2.6.8 and 6.1.1.4'
Cl Cl 0.3639 0.7018 'International Tables Vol C Tables 4.2.6.8 and 6.1.1.4'
N N 0.0311 0.0180 'International Tables Vol C Tables 4.2.6.8 and 6.1.1.4'
O O 0.0492 0.0322 'International Tables Vol C Tables 4.2.6.8 and 6.1.1.4'
P P 0.2955 0.4335 'International Tables Vol C Tables 4.2.6.8 and 6.1.1.4'
Ru Ru 0.0552 3.2960 'International Tables Vol C Tables 4.2.6.8 and 6.1.1.4'
S S 0.3331 0.5567 'International Tables Vol C Tables 4.2.6.8 and 6.1.1.4'

loop_
_geom_angle_atom_site_label_1
_geom_angle_atom_site_label_2
_geom_angle_atom_site_label_3
_geom_angle
C35 Ru1 C1 90.00(13)
C35 Ru1 N21 98.19(11)
C1 Ru1 N21 171.73(11)
C35 Ru1 P1 89.99(10)
C1 Ru1 P1 90.70(8)
N21 Ru1 P1 90.46(7)
C35 Ru1 P2 90.56(10)
C1 Ru1 P2 85.59(8)
N21 Ru1 P2 93.13(7)
P1 Ru1 P2 176.25(3)
C35 Ru1 Cl1 177.22(10)
C1 Ru1 Cl1 88.31(9)
N21 Ru1 Cl1 83.55(7)
P1 Ru1 Cl1 87.83(3)
P2 Ru1 Cl1 91.51(2)
C48 P1 C42 101.55(14)
C48 P1 C36 105.65(16)
C42 P1 C36 98.64(14)
C48 P1 Ru1 113.32(10)
C42 P1 Ru1 119.75(10)
C36 P1 Ru1 115.74(10)
C66 P2 C60 103.88(14)
C66 P2 C54 106.20(14)
C60 P2 C54 101.81(14)
C66 P2 Ru1 111.83(10)
C60 P2 Ru1 115.65(10)
C54 P2 Ru1 116.16(9)
C2 C1 Ru1 134.2(2)
C1 C2 C3 123.7(3)
C4 C3 C16 118.3(3)
C4 C3 C2 121.4(3)
C16 C3 C2 120.2(3)
C3 C4 C5 123.1(3)
C6 C5 C10 119.6(3)
C6 C5 C4 120.9(3)
C10 C5 C4 119.5(3)
C7 C6 C5 120.8(4)
C6 C7 C8 119.9(4)
C9 C8 C7 120.2(4)
C8 C9 C10 121.6(4)
C9 C10 C5 117.8(3)
C9 C10 C11 123.2(3)
C5 C10 C11 119.0(3)
C12 C11 C16 118.6(3)
C12 C11 C10 121.6(3)
C16 C11 C10 119.8(3)
C13 C12 C11 121.2(4)
C12 C13 C14 120.0(4)
C15 C14 C13 120.2(4)
C14 C15 C16 121.5(4)
C15 C16 C11 118.4(3)
C15 C16 C3 121.4(3)
C11 C16 C3 120.2(3)
C29 N21 S22 106.9(2)
C29 N21 Ru1 130.9(2)
S22 N21 Ru1 122.14(14)
N23 S22 N21 99.39(14)
C24 N23 S22 107.8(2)
N23 C24 C25 127.1(3)
N23 C24 C29 113.6(3)
C25 C24 C29 119.3(3)
C26 C25 C24 119.1(3)
C25 C26 C27 122.1(3)
C28 C27 C26 119.5(3)
C28 C27 C30 120.4(3)
C26 C27 C30 120.1(3)
C27 C28 C29 119.8(3)
N21 C29 C28 127.4(3)
N21 C29 C24 112.4(3)
C28 C29 C24 120.2(3)
C31 C30 C34 110.7(3)
C31 C30 C27 125.2(3)
C34 C30 C27 124.0(3)
C30 C31 S32 112.6(3)
C33 S32 C31 92.02(19)
C34 C33 S32 111.7(3)
C33 C34 C30 113.0(4)
O35 C35 Ru1 177.4(3)
C41 C36 C37 118.9(3)
C41 C36 P1 116.4(3)
C37 C36 P1 124.4(3)
C38 C37 C36 119.3(4)
C39 C38 C37 120.8(4)
C38 C39 C40 120.3(4)
C41 C40 C39 119.4(4)
C40 C41 C36 121.2(4)
C43 C42 C47 118.2(3)
C43 C42 P1 123.5(2)
C47 C42 P1 118.2(2)
C42 C43 C44 120.5(3)
C45 C44 C43 120.4(4)
C44 C45 C46 119.8(3)
C45 C46 C47 120.1(3)
C46 C47 C42 120.9(3)
C49 C48 C53 118.5(3)
C49 C48 P1 120.0(3)
C53 C48 P1 121.3(3)
C48 C49 C50 120.9(3)
C51 C50 C49 120.0(4)
C52 C51 C50 119.9(4)
C51 C52 C53 120.3(4)
C48 C53 C52 120.4(4)
C59 C54 C55 118.7(3)
C59 C54 P2 121.4(2)
C55 C54 P2 119.9(2)
C54 C55 C56 120.4(3)
C57 C56 C55 120.5(3)
C58 C57 C56 119.2(3)
C57 C58 C59 120.7(3)
C54 C59 C58 120.4(3)
C65 C60 C61 118.8(3)
C65 C60 P2 118.0(2)
C61 C60 P2 123.1(2)
C62 C61 C60 120.1(3)
C63 C62 C61 120.6(3)
C64 C63 C62 119.9(3)
C63 C64 C65 120.0(3)
C60 C65 C64 120.7(3)
C71 C66 C67 119.0(3)
C71 C66 P2 123.2(3)
C67 C66 P2 117.6(2)
C68 C67 C66 120.5(3)
C67 C68 C69 120.2(4)
C70 C69 C68 119.9(3)
C69 C70 C71 120.2(4)
C66 C71 C70 120.3(3)
Cl3 C80 Cl2 114.2(5)
Cl2' C80' Cl3' 107.6(14)
Cl5 C85 Cl4 115.0(3)
Cl6 C90 Cl7 110.7(4)
Cl6' C90' Cl7' 110.1(14)
Cl6" C90" Cl7" 105.6(14)

loop_
_geom_bond_atom_site_label_1
_geom_bond_atom_site_label_2
_geom_bond_distance
Ru1 C35 1.824(3)
Ru1 C1 2.055(3)
Ru1 N21 2.235(2)
Ru1 P1 2.3999(7)
Ru1 P2 2.4204(7)
Ru1 Cl1 2.4658(7)
P1 C48 1.837(3)
P1 C42 1.844(3)
P1 C36 1.844(3)
P2 C66 1.832(3)
P2 C60 1.834(3)
P2 C54 1.839(3)
C1 C2 1.336(4)
C2 C3 1.478(4)
C3 C4 1.366(5)
C3 C16 1.457(4)
C4 C5 1.428(5)
C5 C6 1.409(5)
C5 C10 1.417(5)
C6 C7 1.372(5)
C7 C8 1.399(6)
C8 C9 1.366(6)
C9 C10 1.412(5)
C10 C11 1.446(5)
C11 C12 1.417(5)
C11 C16 1.420(5)
C12 C13 1.377(6)
C13 C14 1.386(7)
C14 C15 1.378(5)
C15 C16 1.410(5)
N21 C29 1.352(4)
N21 S22 1.640(3)
S22 N23 1.613(3)
N23 C24 1.336(5)
C24 C25 1.423(5)
C24 C29 1.432(4)
C25 C26 1.356(5)
C26 C27 1.435(5)
C27 C28 1.378(5)
C27 C30 1.472(5)
C28 C29 1.406(5)
C30 C31 1.372(5)
C30 C34 1.424(5)
C31 S32 1.711(4)
S32 C33 1.689(5)
C33 C34 1.376(6)
C35 O35 1.144(4)
C36 C41 1.392(5)
C36 C37 1.400(5)
C37 C38 1.399(6)
C38 C39 1.370(8)
C39 C40 1.389(7)
C40 C41 1.385(5)
C42 C43 1.381(5)
C42 C47 1.389(5)
C43 C44 1.396(5)
C44 C45 1.368(6)
C45 C46 1.371(6)
C46 C47 1.388(5)
C48 C49 1.389(5)
C48 C53 1.392(5)
C49 C50 1.393(5)
C50 C51 1.382(6)
C51 C52 1.375(7)
C52 C53 1.400(6)
C54 C59 1.385(5)
C54 C55 1.392(5)
C55 C56 1.392(5)
C56 C57 1.379(6)
C57 C58 1.379(6)
C58 C59 1.393(5)
C60 C65 1.390(5)
C60 C61 1.399(4)
C61 C62 1.387(5)
C62 C63 1.382(6)
C63 C64 1.381(6)
C64 C65 1.393(5)
C66 C71 1.391(5)
C66 C67 1.395(5)
C67 C68 1.386(5)
C68 C69 1.387(6)
C69 C70 1.378(6)
C70 C71 1.397(5)
C80 Cl3 1.726(8)
C80 Cl2 1.742(9)
C80' Cl2' 1.733(17)
C80' Cl3' 1.746(17)
C85 Cl5 1.742(7)
C85 Cl4 1.751(8)
C90 Cl6 1.746(8)
C90 Cl7 1.752(7)
C90' Cl6' 1.754(16)
C90' Cl7' 1.771(16)
C90" Cl6" 1.755(17)
C90" Cl7" 1.763(17)
